data_2237135
loop_
_publ_author_name
'Iqbal, Asma'
'Akhter, Toheed'
'Masood Siddiqi, Humaira'
'Akhter, Zareen'
'Bolte, Michael'

_publ_section_title
;
 4-Nitrophenyl 2-chlorobenzoate
;
_journal_coeditor_code FF2092
_journal_issue 1
_journal_name_full 'Acta Crystallographica Section E'
_journal_page_first o96
_journal_paper_doi 10.1107/S1600536812050362
_journal_volume 69
_journal_year 2013
_chemical_formula_iupac 'C13 H8 Cl N O4'
_chemical_formula_moiety 'C13 H8 Cl N O4'
_chemical_formula_sum 'C13 H8 Cl N O4'
_chemical_formula_weight 277.65
_chemical_name_systematic
;
4-Nitrophenyl 2-chlorobenzoate
;
_space_group_IT_number 61
_symmetry_cell_setting orthorhombic
_symmetry_space_group_name_Hall '-P 2ac 2ab'
_symmetry_space_group_name_H-M 'P b c a'
_atom_sites_solution_hydrogens geom
_atom_sites_solution_primary direct
_atom_sites_solution_secondary difmap
_audit_creation_method SHELXL-97
_cell_angle_alpha 90.00
_cell_angle_beta 90.00
_cell_angle_gamma 90.00
_cell_formula_units_Z 8
_cell_length_a 11.4790(4)
_cell_length_b 14.0461(5)
_cell_length_c 14.3702(7)
_cell_measurement_reflns_used 57790
_cell_measurement_temperature 173(2)
_cell_measurement_theta_max 30.07
_cell_measurement_theta_min 3.23
_cell_volume 2316.98(16)
_computing_cell_refinement 'X-AREA (Stoe & Cie, 2001)'
_computing_data_collection 'X-AREA (Stoe & Cie, 2001)'
_computing_data_reduction 'X-AREA (Stoe & Cie, 2001)'
_computing_molecular_graphics 'XP in SHELXTL-Plus (Sheldrick, 2008)'
_computing_publication_material 'SHELXL97 (Sheldrick, 2008)'
_computing_structure_refinement 'SHELXL97 (Sheldrick, 2008)'
_computing_structure_solution 'SHELXS97 (Sheldrick, 2008)'
_diffrn_ambient_temperature 173(2)
_diffrn_measured_fraction_theta_full 0.997
_diffrn_measured_fraction_theta_max 0.992
_diffrn_measurement_device_type 'Stoe IPDS II two-circle'
_diffrn_measurement_method \w
_diffrn_radiation_monochromator 'Genix 3D multilayer optics'
_diffrn_radiation_source 'Genix 3D I\mS microfocus X-ray source'
_diffrn_radiation_type MoK\a
_diffrn_radiation_wavelength 0.71073
_diffrn_reflns_av_R_equivalents 0.0572
_diffrn_reflns_av_sigmaI/netI 0.0170
_diffrn_reflns_limit_h_max 15
_diffrn_reflns_limit_h_min -15
_diffrn_reflns_limit_k_max 18
_diffrn_reflns_limit_k_min -19
_diffrn_reflns_limit_l_max 19
_diffrn_reflns_limit_l_min -19
_diffrn_reflns_number 54293
_diffrn_reflns_theta_full 25.00
_diffrn_reflns_theta_max 29.69
_diffrn_reflns_theta_min 3.23
_diffrn_standards_number 0
_exptl_absorpt_coefficient_mu 0.339
_exptl_absorpt_correction_T_max 0.9509
_exptl_absorpt_correction_T_min 0.8877
_exptl_absorpt_correction_type multi-scan
_exptl_absorpt_process_details '(X-AREA; Stoe & Cie, 2001)'
_exptl_crystal_colour colourless
_exptl_crystal_density_diffrn 1.592
_exptl_crystal_density_method 'not measured'
_exptl_crystal_description rod
_exptl_crystal_F_000 1136
_exptl_crystal_size_max 0.36
_exptl_crystal_size_mid 0.15
_exptl_crystal_size_min 0.15
_refine_diff_density_max 0.318
_refine_diff_density_min -0.407
_refine_ls_extinction_method none
_refine_ls_goodness_of_fit_ref 1.135
_refine_ls_hydrogen_treatment constr
_refine_ls_matrix_type full
_refine_ls_number_parameters 172
_refine_ls_number_reflns 3251
_refine_ls_number_restraints 0
_refine_ls_restrained_S_all 1.135
_refine_ls_R_factor_all 0.0480
_refine_ls_R_factor_gt 0.0441
_refine_ls_shift/su_max 0.001
_refine_ls_shift/su_mean 0.000
_refine_ls_structure_factor_coef Fsqd
_refine_ls_weighting_details 'calc w=1/[\s^2^(Fo^2^)+(0.0411P)^2^+1.2306P] where P=(Fo^2^+2Fc^2^)/3'
_refine_ls_weighting_scheme calc
_refine_ls_wR_factor_gt 0.1026
_refine_ls_wR_factor_ref 0.1049
_reflns_number_gt 3071
_reflns_number_total 3251
_reflns_threshold_expression I>2\s(I)
_cod_data_source_file ff2092.cif
_cod_data_source_block I
_cod_database_code 2237135
_cod_database_fobs_code 2237135

loop_
_symmetry_equiv_pos_as_xyz
'x, y, z'
'-x+1/2, -y, z+1/2'
'-x, y+1/2, -z+1/2'
'x+1/2, -y+1/2, -z'
'-x, -y, -z'
'x-1/2, y, -z-1/2'
'x, -y-1/2, z-1/2'
'-x-1/2, y-1/2, z'

loop_
_atom_site_type_symbol
_atom_site_label
_atom_site_fract_x
_atom_site_fract_y
_atom_site_fract_z
_atom_site_U_iso_or_equiv
_atom_site_adp_type
_atom_site_calc_flag
_atom_site_refinement_flags
_atom_site_occupancy
_atom_site_symmetry_multiplicity
Cl Cl1 0.66372(3) 0.20873(4) 0.41090(3) 0.04536(14) Uani d . 1 1
N N1 0.85406(11) 0.06742(9) 1.00169(8) 0.0282(2) Uani d . 1 1
O O1 0.93046(12) 0.09364(13) 1.05429(8) 0.0557(4) Uani d . 1 1
O O2 0.76471(11) 0.02876(9) 1.02808(8) 0.0417(3) Uani d . 1 1
O O3 0.92469(8) 0.11781(8) 0.62155(6) 0.0280(2) Uani d . 1 1
O O4 0.76541(11) 0.20800(9) 0.59665(7) 0.0403(3) Uani d . 1 1
C C1 0.88309(12) 0.15657(9) 0.46702(8) 0.0236(2) Uani d . 1 1
C C2 0.80645(13) 0.17488(10) 0.39336(9) 0.0272(3) Uani d . 1 1
C C3 0.84243(15) 0.16241(11) 0.30152(10) 0.0352(3) Uani d . 1 1
H H3 0.7894 0.1738 0.2520 0.042 Uiso calc R 1 1
C C4 0.95451(17) 0.13369(11) 0.28236(10) 0.0372(4) Uani d . 1 1
H H4 0.9786 0.1251 0.2197 0.045 Uiso calc R 1 1
C C5 1.03234(16) 0.11733(11) 0.35436(10) 0.0357(3) Uani d . 1 1
H H5 1.1102 0.0989 0.3411 0.043 Uiso calc R 1 1
C C6 0.99620(14) 0.12797(10) 0.44555(9) 0.0297(3) Uani d . 1 1
H H6 1.0496 0.1155 0.4946 0.036 Uiso calc R 1 1
C C7 0.84707(12) 0.16577(10) 0.56623(9) 0.0246(3) Uani d . 1 1
C C11 0.90125(11) 0.10896(9) 0.71610(8) 0.0219(2) Uani d . 1 1
C C12 0.79705(12) 0.07089(9) 0.74716(9) 0.0242(3) Uani d . 1 1
H H12 0.7375 0.0541 0.7043 0.029 Uiso calc R 1 1
C C13 0.78119(11) 0.05777(9) 0.84200(9) 0.0232(2) Uani d . 1 1
H H13 0.7102 0.0325 0.8655 0.028 Uiso calc R 1 1
C C14 0.87097(11) 0.08221(9) 0.90168(8) 0.0214(2) Uani d . 1 1
C C15 0.97586(11) 0.11932(10) 0.87098(9) 0.0233(2) Uani d . 1 1
H H15 1.0360 0.1350 0.9137 0.028 Uiso calc R 1 1
C C16 0.99071(11) 0.13298(9) 0.77635(9) 0.0235(2) Uani d . 1 1
H H16 1.0615 0.1586 0.7530 0.028 Uiso calc R 1 1

loop_
_atom_site_aniso_label
_atom_site_aniso_U_11
_atom_site_aniso_U_22
_atom_site_aniso_U_33
_atom_site_aniso_U_12
_atom_site_aniso_U_13
_atom_site_aniso_U_23
Cl1 0.02762(19) 0.0729(3) 0.0356(2) -0.00627(18) -0.00863(14) 0.01702(19)
N1 0.0323(6) 0.0349(6) 0.0174(5) -0.0006(5) 0.0003(4) 0.0019(4)
O1 0.0494(7) 0.0997(12) 0.0180(5) -0.0213(8) -0.0083(5) 0.0016(6)
O2 0.0450(7) 0.0552(7) 0.0251(5) -0.0142(6) 0.0084(5) 0.0051(5)
O3 0.0270(5) 0.0425(6) 0.0144(4) 0.0076(4) 0.0011(3) 0.0034(4)
O4 0.0442(7) 0.0520(7) 0.0246(5) 0.0231(5) 0.0002(4) -0.0003(5)
C1 0.0312(6) 0.0239(6) 0.0155(5) -0.0014(5) -0.0013(5) 0.0006(4)
C2 0.0313(7) 0.0293(6) 0.0209(6) -0.0097(5) -0.0052(5) 0.0051(5)
C3 0.0509(9) 0.0372(8) 0.0174(6) -0.0186(7) -0.0075(6) 0.0062(5)
C4 0.0610(10) 0.0341(8) 0.0166(6) -0.0105(7) 0.0064(6) -0.0017(5)
C5 0.0484(9) 0.0335(7) 0.0251(7) 0.0047(7) 0.0102(6) -0.0009(5)
C6 0.0362(7) 0.0332(7) 0.0196(6) 0.0064(6) 0.0015(5) -0.0004(5)
C7 0.0293(6) 0.0278(6) 0.0167(5) 0.0027(5) -0.0027(5) 0.0002(5)
C11 0.0243(6) 0.0269(6) 0.0146(5) 0.0042(5) 0.0005(4) 0.0009(4)
C12 0.0235(6) 0.0304(6) 0.0187(5) -0.0008(5) -0.0031(4) -0.0040(5)
C13 0.0230(6) 0.0263(6) 0.0204(5) -0.0025(5) 0.0011(4) -0.0008(5)
C14 0.0249(6) 0.0238(6) 0.0155(5) 0.0013(5) -0.0002(4) 0.0005(4)
C15 0.0214(5) 0.0297(6) 0.0189(5) -0.0001(5) -0.0034(4) 0.0004(5)
C16 0.0201(5) 0.0298(6) 0.0204(5) 0.0009(5) 0.0006(4) 0.0031(5)

loop_
_atom_type_symbol
_atom_type_description
_atom_type_scat_dispersion_real
_atom_type_scat_dispersion_imag
_atom_type_scat_source
C C 0.0033 0.0016 'International Tables Vol C Tables 4.2.6.8 and 6.1.1.4'
H H 0.0000 0.0000 'International Tables Vol C Tables 4.2.6.8 and 6.1.1.4'
Cl Cl 0.1484 0.1585 'International Tables Vol C Tables 4.2.6.8 and 6.1.1.4'
N N 0.0061 0.0033 'International Tables Vol C Tables 4.2.6.8 and 6.1.1.4'
O O 0.0106 0.0060 'International Tables Vol C Tables 4.2.6.8 and 6.1.1.4'

loop_
_geom_angle_atom_site_label_1
_geom_angle_atom_site_label_2
_geom_angle_atom_site_label_3
_geom_angle
O1 N1 O2 123.23(12)
O1 N1 C14 118.15(12)
O2 N1 C14 118.63(12)
C7 O3 C11 118.99(10)
C6 C1 C2 118.10(12)
C6 C1 C7 119.68(12)
C2 C1 C7 122.21(13)
C3 C2 C1 120.43(14)
C3 C2 Cl1 117.03(11)
C1 C2 Cl1 122.49(11)
C4 C3 C2 120.22(14)
C4 C3 H3 119.9
C2 C3 H3 119.9
C3 C4 C5 120.12(13)
C3 C4 H4 119.9
C5 C4 H4 119.9
C6 C5 C4 119.75(15)
C6 C5 H5 120.1
C4 C5 H5 120.1
C5 C6 C1 121.36(14)
C5 C6 H6 119.3
C1 C6 H6 119.3
O4 C7 O3 122.88(12)
O4 C7 C1 127.74(12)
O3 C7 C1 109.38(11)
C12 C11 C16 122.23(11)
C12 C11 O3 121.12(11)
C16 C11 O3 116.45(11)
C11 C12 C13 118.78(12)
C11 C12 H12 120.6
C13 C12 H12 120.6
C14 C13 C12 118.56(12)
C14 C13 H13 120.7
C12 C13 H13 120.7
C13 C14 C15 122.93(11)
C13 C14 N1 118.30(12)
C15 C14 N1 118.77(11)
C16 C15 C14 118.20(11)
C16 C15 H15 120.9
C14 C15 H15 120.9
C15 C16 C11 119.28(12)
C15 C16 H16 120.4
C11 C16 H16 120.4

loop_
_geom_bond_atom_site_label_1
_geom_bond_atom_site_label_2
_geom_bond_distance
Cl1 C2 1.7245(16)
N1 O1 1.2149(17)
N1 O2 1.2210(16)
N1 C14 1.4650(16)
O3 C7 1.3710(16)
O3 C11 1.3906(14)
O4 C7 1.1923(17)
C1 C6 1.394(2)
C1 C2 1.4001(18)
C1 C7 1.4901(17)
C2 C3 1.394(2)
C3 C4 1.376(3)
C3 H3 0.9500
C4 C5 1.386(2)
C4 H4 0.9500
C5 C6 1.3827(19)
C5 H5 0.9500
C6 H6 0.9500
C11 C12 1.3842(18)
C11 C16 1.3849(18)
C12 C13 1.3873(18)
C12 H12 0.9500
C13 C14 1.3839(18)
C13 H13 0.9500
C14 C15 1.3842(18)
C15 C16 1.3839(17)
C15 H15 0.9500
C16 H16 0.9500

loop_
_geom_hbond_atom_site_label_D
_geom_hbond_atom_site_label_H
_geom_hbond_atom_site_label_A
_geom_hbond_site_symmetry_A
_geom_hbond_distance_DH
_geom_hbond_distance_HA
_geom_hbond_distance_DA
_geom_hbond_angle_DHA
C4 H4 O1 1_554 0.95 2.48 3.3368(19) 150.1

loop_
_geom_torsion_atom_site_label_1
_geom_torsion_atom_site_label_2
_geom_torsion_atom_site_label_3
_geom_torsion_atom_site_label_4
_geom_torsion
C6 C1 C2 C3 1.5(2)
C7 C1 C2 C3 -177.88(13)
C6 C1 C2 Cl1 178.88(11)
C7 C1 C2 Cl1 -0.49(19)
C1 C2 C3 C4 -1.2(2)
Cl1 C2 C3 C4 -178.77(12)
C2 C3 C4 C5 -0.2(2)
C3 C4 C5 C6 1.4(2)
C4 C5 C6 C1 -1.1(2)
C2 C1 C6 C5 -0.3(2)
C7 C1 C6 C5 179.08(14)
C11 O3 C7 O4 7.1(2)
C11 O3 C7 C1 -173.56(11)
C6 C1 C7 O4 162.13(16)
C2 C1 C7 O4 -18.5(2)
C6 C1 C7 O3 -17.14(18)
C2 C1 C7 O3 162.22(12)
C7 O3 C11 C12 54.46(18)
C7 O3 C11 C16 -130.52(13)
C16 C11 C12 C13 1.0(2)
O3 C11 C12 C13 175.74(12)
C11 C12 C13 C14 -0.81(19)
C12 C13 C14 C15 0.1(2)
C12 C13 C14 N1 -179.49(12)
O1 N1 C14 C13 -176.12(15)
O2 N1 C14 C13 4.49(19)
O1 N1 C14 C15 4.3(2)
O2 N1 C14 C15 -175.11(13)
C13 C14 C15 C16 0.4(2)
N1 C14 C15 C16 -179.97(12)
C14 C15 C16 C11 -0.3(2)
C12 C11 C16 C15 -0.5(2)
O3 C11 C16 C15 -175.43(12)

loop_
_cod_related_entry_id
_cod_related_entry_database
_cod_related_entry_code
1 ChemSpider 463923
